data_7206136
loop_
_publ_author_name
'Grobelny, Pawel'
'Mukherjee, Arijit'
'Desiraju, Gautam R.'

_publ_section_title
;
 Drug-drug co-crystals: Temperature-dependent proton mobility in the
 molecular complex of isoniazid with 4-aminosalicylic acid
;
_journal_issue 13
_journal_name_full CrystEngComm
_journal_page_first 4358
_journal_paper_doi 10.1039/c0ce00842g
_journal_volume 13
_journal_year 2011
_chemical_compound_source 'see text'
_chemical_formula_moiety 'C7 H7 N O3, C5 H5 N3 O, H2 O'
_chemical_formula_sum 'C12 H14 N4 O5'
_chemical_formula_weight 294.27
_chemical_name_common
;
Pyrazinecarboxamide:4-aminosalicylic acid co-crystal hydrate
;
_chemical_name_systematic ?
_space_group_IT_number 2
_symmetry_cell_setting triclinic
_symmetry_Int_Tables_number 2
_symmetry_space_group_name_Hall '-P 1'
_symmetry_space_group_name_H-M 'P -1'
_atom_sites_solution_hydrogens geom
_atom_sites_solution_primary direct
_atom_sites_solution_secondary difmap
_cell_angle_alpha 96.59(3)
_cell_angle_beta 98.42(3)
_cell_angle_gamma 105.27(3)
_cell_formula_units_Z 2
_cell_length_a 6.7780(14)
_cell_length_b 7.0380(14)
_cell_length_c 15.050(3)
_cell_measurement_reflns_used 1109
_cell_measurement_temperature 150
_cell_measurement_theta_max 27.5
_cell_measurement_theta_min 2.8
_cell_volume 676.2(3)
_computing_publication_material 'PLATON (Spek, 2003)'
_computing_structure_refinement 'SHELXL-97 (Sheldrick, 2008)'
_diffrn_ambient_temperature 150(2)
_diffrn_detector CCD
_diffrn_detector_area_resol_mean 13.6612
_diffrn_measured_fraction_theta_full 0.998
_diffrn_measured_fraction_theta_max 0.998
_diffrn_measurement_details
;
scan:
Number of images: 180
Slice: -60.0000 - 120.0000
Image width: 1.0000
Exp time: 10.0000
Rotation axis: Omega
Omega: 0.0000
Chi: 54.0000
Phi: 0.0000
XTD: 49.4038
2theta: 29.5586
scan:
Number of images: 180
Slice: -60.0000 - 120.0000
Image width: 1.0000
Exp time: 10.0000
Rotation axis: Omega
Omega: 0.0000
Chi: 54.0000
Phi: 120.0000
XTD: 49.4038
2theta: 29.5586
scan:
Number of images: 180
Slice: -60.0000 - 120.0000
Image width: 1.0000
Exp time: 10.0000
Rotation axis: Omega
Omega: 0.0000
Chi: 54.0000
Phi: 240.0000
XTD: 49.4038
2theta: 29.5586

;
_diffrn_measurement_device
;
XtaLABmini: Fixed Chi 2 circle
;
_diffrn_measurement_device_type
;
Rigaku Mercury375R (2x2 bin mode)
;
_diffrn_measurement_method 'profile data from \w-scans'
_diffrn_measurement_specimen_support Fiber
_diffrn_orient_matrix_type d*Trek
_diffrn_orient_matrix_UB_11 0.114326
_diffrn_orient_matrix_UB_12 0.036615
_diffrn_orient_matrix_UB_13 0.098996
_diffrn_orient_matrix_UB_21 0.112003
_diffrn_orient_matrix_UB_22 -0.094727
_diffrn_orient_matrix_UB_23 -0.027415
_diffrn_orient_matrix_UB_31 0.038559
_diffrn_orient_matrix_UB_32 0.039793
_diffrn_orient_matrix_UB_33 -0.039524
_diffrn_radiation_monochromator 'Graphite Monochromator'
_diffrn_radiation_probe x-ray
_diffrn_radiation_type MoK\a
_diffrn_radiation_wavelength 0.71075
_diffrn_reflns_av_R_equivalents 0.0921
_diffrn_reflns_av_sigmaI/netI 0.1044
_diffrn_reflns_limit_h_max 8
_diffrn_reflns_limit_h_min -8
_diffrn_reflns_limit_k_max 8
_diffrn_reflns_limit_k_min -8
_diffrn_reflns_limit_l_max 17
_diffrn_reflns_limit_l_min -17
_diffrn_reflns_number 5940
_diffrn_reflns_reduction_process
;
;
_diffrn_reflns_theta_full 25.10
_diffrn_reflns_theta_max 25.10
_diffrn_reflns_theta_min 1.39
_diffrn_source 'Sealed Tube'
_diffrn_source_current 12.0
_diffrn_source_power 0.6
_diffrn_source_voltage 50.0
_exptl_absorpt_coefficient_mu 0.115
_exptl_absorpt_correction_T_max 0.9943
_exptl_absorpt_correction_T_min 0.9664
_exptl_absorpt_correction_type multi-scan
_exptl_absorpt_process_details 'Jacobson, R. (1998) Private communication'
_exptl_crystal_colour yellow
_exptl_crystal_density_diffrn 1.445
_exptl_crystal_density_method 'Not Measured'
_exptl_crystal_description block
_exptl_crystal_F_000 308
_exptl_crystal_size_max 0.3
_exptl_crystal_size_mid 0.15
_exptl_crystal_size_min 0.05
_refine_diff_density_max 0.242
_refine_diff_density_min -0.241
_refine_diff_density_rms 0.063
_refine_ls_extinction_method none
_refine_ls_goodness_of_fit_ref 1.041
_refine_ls_hydrogen_treatment mixed
_refine_ls_matrix_type full
_refine_ls_number_parameters 219
_refine_ls_number_reflns 2398
_refine_ls_number_restraints 4
_refine_ls_restrained_S_all 1.041
_refine_ls_R_factor_all 0.1284
_refine_ls_R_factor_gt 0.0630
_refine_ls_shift/su_max 0.000
_refine_ls_shift/su_mean 0.000
_refine_ls_structure_factor_coef Fsqd
_refine_ls_weighting_details 'calc w=1/[\s^2^(Fo^2^)+(0.0637P)^2^+0.2680P] where P=(Fo^2^+2Fc^2^)/3'
_refine_ls_weighting_scheme calc
_refine_ls_wR_factor_gt 0.1318
_refine_ls_wR_factor_ref 0.1792
_reflns_number_gt 1358
_reflns_number_total 2398
_reflns_threshold_expression >2\s(I)
_cod_data_source_file c0ce00842g.txt
_cod_data_source_block datam2
_cod_depositor_comments
;
The following automatic conversions were performed:

'_symmetry_cell_setting' value 'Triclinic' changed to 'triclinic'
according to /home/saulius/struct/CIF-dictionaries/cif_core.dic
dictionary named 'cif_core.dic' version 2.4.1 from 2010-06-29.

Automatic conversion script
Id: cif_fix_values 1715 2011-07-08 13:25:40Z adriana 
;
_cod_database_code 7206136

loop_
_symmetry_equiv_pos_site_id
_symmetry_equiv_pos_as_xyz
1 x,y,z
2 -x,-y,-z

loop_
_atom_site_aniso_label
_atom_site_aniso_U_11
_atom_site_aniso_U_22
_atom_site_aniso_U_33
_atom_site_aniso_U_23
_atom_site_aniso_U_13
_atom_site_aniso_U_12
O2 0.052(2) 0.0232(17) 0.0291(17) 0.0060(12) 0.0040(14) 0.0058(15)
O3 0.054(2) 0.0356(17) 0.0200(17) 0.0055(12) 0.0047(14) 0.0089(15)
O4 0.054(2) 0.0222(16) 0.0253(18) 0.0036(13) -0.0005(15) 0.0057(14)
N4 0.059(3) 0.028(2) 0.030(2) 0.0132(18) 0.009(2) 0.011(2)
C6 0.021(2) 0.026(2) 0.025(2) 0.0046(16) 0.0055(16) 0.0089(18)
C7 0.023(2) 0.023(2) 0.027(2) 0.0022(17) 0.0061(17) 0.0049(18)
C8 0.031(2) 0.031(2) 0.024(2) 0.0044(17) 0.0032(18) 0.0116(19)
C9 0.029(2) 0.029(2) 0.027(2) 0.0092(18) 0.0075(18) 0.0113(19)
C10 0.034(2) 0.020(2) 0.035(3) 0.0044(18) 0.0071(19) 0.0066(19)
C11 0.026(2) 0.027(2) 0.028(2) -0.0007(17) 0.0033(18) 0.0092(19)
C12 0.031(2) 0.030(2) 0.018(2) 0.0043(17) 0.0047(17) 0.0109(19)
O1 0.058(2) 0.0269(17) 0.0269(17) 0.0031(13) 0.0063(14) 0.0036(15)
N1 0.0280(19) 0.039(2) 0.0221(19) 0.0060(15) 0.0083(14) 0.0106(17)
N2 0.0281(19) 0.0301(19) 0.0212(19) -0.0011(14) 0.0016(14) 0.0066(16)
N3 0.046(2) 0.030(2) 0.023(2) 0.0084(16) 0.0041(17) 0.0071(19)
C1 0.030(2) 0.038(3) 0.021(2) 0.0031(18) 0.0019(17) 0.011(2)
C2 0.030(2) 0.029(2) 0.032(3) 0.0015(18) 0.0016(19) 0.0059(19)
C3 0.022(2) 0.030(2) 0.028(2) 0.0042(17) 0.0048(17) 0.0070(18)
C4 0.030(2) 0.029(2) 0.025(2) 0.0037(17) 0.0031(17) 0.0067(19)
C5 0.029(2) 0.026(2) 0.025(2) 0.0053(18) 0.0028(18) 0.0052(19)
O5 0.049(2) 0.041(2) 0.043(2) -0.0016(15) -0.0041(18) 0.0117(19)

loop_
_atom_site_label
_atom_site_type_symbol
_atom_site_thermal_displace_type
_atom_site_fract_x
_atom_site_fract_y
_atom_site_fract_z
_atom_site_occupancy
_atom_site_U_iso_or_equiv
_atom_site_calc_flag
_atom_site_refinement_flags
O2 O Uani 0.6635(4) 0.3872(4) 0.39601(18) 1.000 0.0359(10) . .
O3 O Uani 0.7902(5) 0.6749(4) 0.49239(17) 1.000 0.0374(10) . .
O4 O Uani 0.6054(5) 0.3909(4) 0.22411(19) 1.000 0.0357(10) . .
N4 N Uani 0.7403(7) 1.0157(6) 0.1202(3) 1.000 0.0385(14) . .
C6 C Uani 0.7322(6) 0.6895(5) 0.3355(3) 1.000 0.0234(12) . .
C7 C Uani 0.6707(6) 0.5934(5) 0.2448(3) 1.000 0.0247(12) . .
C8 C Uani 0.6748(6) 0.7017(6) 0.1735(3) 1.000 0.0283(12) . .
C9 C Uani 0.7399(6) 0.9095(6) 0.1906(3) 1.000 0.0271(12) . .
C10 C Uani 0.8012(6) 1.0071(6) 0.2810(3) 1.000 0.0298(14) . .
C11 C Uani 0.7986(6) 0.8989(6) 0.3511(3) 1.000 0.0273(12) . .
C12 C Uani 0.7260(6) 0.5729(6) 0.4091(2) 1.000 0.0259(12) . .
O1 O Uani 0.0431(5) 0.4149(4) 0.10908(18) 1.000 0.0392(10) . .
N1 N Uani 0.2310(5) 0.5844(5) 0.3863(2) 1.000 0.0290(11) . .
N2 N Uani 0.2484(5) 0.8646(5) 0.2669(2) 1.000 0.0275(11) . .
N3 N Uani 0.1412(6) 0.7332(6) 0.0836(3) 1.000 0.0336(12) . .
C1 C Uani 0.2877(6) 0.7816(6) 0.4166(3) 1.000 0.0298(14) . .
C2 C Uani 0.2984(6) 0.9187(6) 0.3567(3) 1.000 0.0315(14) . .
C3 C Uani 0.1868(6) 0.6684(6) 0.2377(3) 1.000 0.0268(12) . .
C4 C Uani 0.1808(6) 0.5288(6) 0.2966(3) 1.000 0.0286(12) . .
C5 C Uani 0.1192(6) 0.5963(6) 0.1372(3) 1.000 0.0273(12) . .
O5 O Uani 0.2978(7) 0.1599(5) 0.0728(2) 1.000 0.0466(12) . .
H3O H Uiso 0.77839 0.59556 0.53027 1.000 0.0561 . .
H4A H Uiso 0.722(7) 0.949(6) 0.0645(17) 1.000 0.054(15) . .
H4B H Uiso 0.804(6) 1.141(3) 0.131(3) 1.000 0.047(14) . .
H4O H Uiso 0.604(8) 0.341(7) 0.271(2) 1.000 0.055(16) . .
H8 H Uiso 0.63286 0.63383 0.11248 1.000 0.0342 . .
H10 H Uiso 0.84461 1.14879 0.29373 1.000 0.0355 . .
H11 H Uiso 0.84295 0.96748 0.41194 1.000 0.0327 . .
H1 H Uiso 0.32123 0.82827 0.48026 1.000 0.0360 . .
H2 H Uiso 0.34322 1.05691 0.38099 1.000 0.0377 . .
H3A H Uiso 0.100(9) 0.703(9) 0.0240(15) 1.000 0.11(2) . .
H3B H Uiso 0.211(10) 0.874(10) 0.103(4) 1.000 0.11(2) . .
H4 H Uiso 0.13984 0.39075 0.27202 1.000 0.0342 . .
H5A H Uiso 0.215(11) 0.226(11) 0.082(4) 1.000 0.11(3) . .
H5B H Uiso 0.425(12) 0.218(12) 0.099(5) 1.000 0.14(3) . .

loop_
_atom_type_symbol
_atom_type_description
_atom_type_scat_dispersion_real
_atom_type_scat_dispersion_imag
_atom_type_scat_source
O O 0.0106 0.0060 'International Tables Vol C Tables 4.2.6.8 and 6.1.1.4'
N N 0.0061 0.0033 'International Tables Vol C Tables 4.2.6.8 and 6.1.1.4'
H H 0.0000 0.0000 'International Tables Vol C Tables 4.2.6.8 and 6.1.1.4'
C C 0.0033 0.0016 'International Tables Vol C Tables 4.2.6.8 and 6.1.1.4'

loop_
_geom_angle_atom_site_label_1
_geom_angle_atom_site_label_2
_geom_angle_atom_site_label_3
_geom_angle
_geom_angle_site_symmetry_1
_geom_angle_site_symmetry_2
_geom_angle_site_symmetry_3
_geom_angle_publ_flag
C12 O3 H3O 109.00 . . . no
C7 O4 H4O 110(3) . . . no
H5A O5 H5B 114(7) . . . no
C9 N4 H4B 119(3) . . . no
H4A N4 H4B 119(4) . . . no
C9 N4 H4A 117(3) . . . no
C1 N1 C4 116.3(4) . . . yes
C2 N2 C3 115.3(4) . . . yes
C5 N3 H3B 125(4) . . . no
C5 N3 H3A 122(4) . . . no
H3A N3 H3B 112(5) . . . no
C11 C6 C12 122.4(4) . . . no
C7 C6 C11 117.5(4) . . . no
C7 C6 C12 120.1(3) . . . no
O4 C7 C8 117.9(4) . . . yes
C6 C7 C8 121.1(3) . . . no
O4 C7 C6 121.0(3) . . . yes
C7 C8 C9 120.4(4) . . . no
N4 C9 C8 120.3(4) . . . yes
C8 C9 C10 119.0(4) . . . no
N4 C9 C10 120.8(4) . . . yes
C9 C10 C11 120.2(4) . . . no
C6 C11 C10 121.8(4) . . . no
O3 C12 C6 116.2(3) . . . yes
O2 C12 C6 122.9(3) . . . yes
O2 C12 O3 120.9(3) . . . yes
C9 C8 H8 120.00 . . . no
C7 C8 H8 120.00 . . . no
C11 C10 H10 120.00 . . . no
C9 C10 H10 120.00 . . . no
C10 C11 H11 119.00 . . . no
C6 C11 H11 119.00 . . . no
N1 C1 C2 121.3(4) . . . yes
N2 C2 C1 122.8(4) . . . yes
C4 C3 C5 119.1(4) . . . no
N2 C3 C4 122.7(4) . . . yes
N2 C3 C5 118.2(4) . . . yes
N1 C4 C3 121.5(4) . . . yes
O1 C5 C3 119.3(4) . . . yes
N3 C5 C3 117.0(4) . . . yes
O1 C5 N3 123.7(4) . . . yes
C2 C1 H1 119.00 . . . no
N1 C1 H1 119.00 . . . no
N2 C2 H2 119.00 . . . no
C1 C2 H2 119.00 . . . no
N1 C4 H4 119.00 . . . no
C3 C4 H4 119.00 . . . no

loop_
_geom_bond_atom_site_label_1
_geom_bond_atom_site_label_2
_geom_bond_distance
_geom_bond_site_symmetry_1
_geom_bond_site_symmetry_2
_geom_bond_publ_flag
O2 C12 1.246(5) . . yes
O3 C12 1.321(4) . . yes
O4 C7 1.360(4) . . yes
O3 H3O 0.8400 . . no
O4 H4O 0.82(4) . . no
O1 C5 1.241(5) . . yes
O5 H5A 0.83(8) . . no
O5 H5B 0.86(9) . . no
N4 C9 1.365(6) . . yes
N4 H4A 0.89(3) . . no
N4 H4B 0.86(2) . . no
N1 C1 1.343(5) . . yes
N1 C4 1.329(5) . . yes
N2 C3 1.333(5) . . yes
N2 C2 1.329(5) . . yes
N3 C5 1.319(6) . . yes
N3 H3B 0.97(7) . . no
N3 H3A 0.88(2) . . no
C6 C11 1.404(5) . . no
C6 C12 1.451(5) . . no
C6 C7 1.403(6) . . no
C7 C8 1.385(6) . . no
C8 C9 1.393(6) . . no
C9 C10 1.402(6) . . no
C10 C11 1.370(6) . . no
C8 H8 0.9500 . . no
C10 H10 0.9500 . . no
C11 H11 0.9500 . . no
C1 C2 1.390(6) . . no
C3 C4 1.394(6) . . no
C3 C5 1.501(6) . . no
C1 H1 0.9500 . . no
C2 H2 0.9500 . . no
C4 H4 0.9500 . . no

loop_
_geom_contact_atom_site_label_1
_geom_contact_atom_site_label_2
_geom_contact_distance
_geom_contact_site_symmetry_1
_geom_contact_site_symmetry_2
_geom_contact_publ_flag
O1 N3 2.935(5) . 2_565 no
O1 N4 3.050(5) . 1_445 no
O1 O5 2.861(5) . . no
O2 C1 3.190(5) . 2_666 no
O2 O4 2.564(4) . . no
O2 N1 3.221(4) . 2_666 no
O3 N1 2.718(4) . 2_666 no
O4 O5 2.855(5) . . no
O4 O2 2.564(4) . . no
O5 N4 2.970(5) . 2_665 no
O5 O1 2.861(5) . . no
O5 O4 2.855(5) . . no
O5 N3 2.942(5) . 1_545 no
O1 H4B 2.26(3) . 1_445 no
O1 H4 2.4800 . . no
O1 H3A 2.07(3) . 2_565 no
O1 H5A 2.03(8) . . no
O2 H4O 1.84(3) . . no
O2 H10 2.7800 . 1_545 no
O2 H1 2.5400 . 2_666 no
O2 H2 2.6900 . 1_545 no
O3 H11 2.4800 . . no
O4 H5B 2.13(7) . . no
O4 H10 2.8300 . 1_545 no
O4 H4B 2.85(4) . 1_545 no
O5 H4A 2.09(3) . 2_665 no
O5 H3B 2.07(7) . 1_545 no
N1 N2 2.808(5) . . no
N1 C12 3.346(6) . . no
N1 O2 3.221(4) . 2_666 no
N1 O3 2.718(4) . 2_666 no
N1 C12 3.389(4) . 2_666 no
N2 N3 2.733(5) . . no
N2 N1 2.808(5) . . no
N3 O5 2.942(5) . 1_565 no
N3 N2 2.733(5) . . no
N3 O1 2.935(5) . 2_565 no
N4 O1 3.050(5) . 1_665 no
N4 O5 2.970(5) . 2_665 no
N1 H3O 1.8800 . 2_666 no
N2 H3B 2.45(6) . . no
N4 H5B 2.86(8) . 1_565 no
C1 C6 3.593(6) . . no
C1 O2 3.190(5) . 2_666 no
C2 C11 3.342(6) . 1_455 no
C2 C11 3.443(6) . . no
C3 C8 3.537(6) . . no
C3 C8 3.540(6) . 1_455 no
C3 C7 3.417(6) . 1_455 no
C3 C7 3.445(6) . . no
C4 C7 3.447(6) . . no
C4 C6 3.546(6) . . no
C4 C7 3.590(6) . 1_455 no
C5 C8 3.389(6) . 1_455 no
C5 C8 3.587(6) . . no
C6 C1 3.593(6) . . no
C6 C4 3.546(6) . . no
C7 C4 3.590(6) . 1_655 no
C7 C3 3.445(6) . . no
C7 C4 3.447(6) . . no
C7 C3 3.417(6) . 1_655 no
C8 C3 3.537(6) . . no
C8 C3 3.540(6) . 1_655 no
C8 C5 3.587(6) . . no
C8 C5 3.389(6) . 1_655 no
C11 C2 3.342(6) . 1_655 no
C11 C2 3.443(6) . . no
C12 N1 3.346(6) . . no
C12 N1 3.389(4) . 2_666 no
C1 H3O 2.8000 . 2_666 no
C4 H10 3.0100 . 1_445 no
C4 H3O 2.8400 . 2_666 no
C5 H5A 2.91(7) . . no
C5 H3A 2.94(4) . 2_565 no
C10 H4O 3.00(5) . 1_565 no
C10 H4 3.0800 . 1_665 no
C12 H4O 2.38(4) . . no
H1 O2 2.5400 . 2_666 no
H2 O2 2.6900 . 1_565 no
H3A C5 2.94(4) . 2_565 no
H3A O1 2.07(3) . 2_565 no
H3B H5A 2.53(10) . 1_565 no
H3B H5B 2.49(11) . 1_565 no
H3B N2 2.45(6) . . no
H3B O5 2.07(7) . 1_565 no
H3O C4 2.8400 . 2_666 no
H3O N1 1.8800 . 2_666 no
H3O C1 2.8000 . 2_666 no
H4 H10 2.3500 . 1_445 no
H4 C10 3.0800 . 1_445 no
H4 O1 2.4800 . . no
H4A O5 2.09(3) . 2_665 no
H4A H8 2.3700 . . no
H4A H5B 2.54(8) . 2_665 no
H4A H5A 2.55(7) . 2_665 no
H4B O1 2.26(3) . 1_665 no
H4B H10 2.4200 . . no
H4B O4 2.85(4) . 1_565 no
H4O C12 2.38(4) . . no
H4O H10 2.3900 . 1_545 no
H4O O2 1.84(3) . . no
H4O C10 3.00(5) . 1_545 no
H5A H3B 2.53(10) . 1_545 no
H5A H4A 2.55(7) . 2_665 no
H5A O1 2.03(8) . . no
H5A C5 2.91(7) . . no
H5B N4 2.86(8) . 1_545 no
H5B O4 2.13(7) . . no
H5B H3B 2.49(11) . 1_545 no
H5B H4A 2.54(8) . 2_665 no
H8 H4A 2.3700 . . no
H10 H4O 2.3900 . 1_565 no
H10 O2 2.7800 . 1_565 no
H10 O4 2.8300 . 1_565 no
H10 C4 3.0100 . 1_665 no
H10 H4 2.3500 . 1_665 no
H10 H4B 2.4200 . . no
H11 O3 2.4800 . . no

loop_
_geom_hbond_atom_site_label_D
_geom_hbond_atom_site_label_H
_geom_hbond_atom_site_label_A
_geom_hbond_distance_DH
_geom_hbond_distance_HA
_geom_hbond_distance_DA
_geom_hbond_angle_DHA
_geom_hbond_site_symmetry_A
_geom_hbond_publ_flag
N3 H3A O1 0.88(2) 2.07(3) 2.935(5) 168(6) 2_565 yes
N3 H3B O5 0.97(7) 2.07(7) 2.942(5) 150(5) 1_565 yes
O3 H3O N1 0.8400 1.8800 2.718(4) 176.00 2_666 yes
N4 H4A O5 0.89(3) 2.09(3) 2.970(5) 170(4) 2_665 yes
N4 H4B O1 0.86(2) 2.26(3) 3.050(5) 153(4) 1_665 yes
O4 H4O O2 0.82(4) 1.84(3) 2.564(4) 146(4) . yes
O5 H5A O1 0.83(8) 2.03(8) 2.861(5) 173(6) . yes
O5 H5B O4 0.86(9) 2.13(7) 2.855(5) 141(7) . yes
C1 H1 O2 0.9500 2.5400 3.190(5) 126.00 2_666 yes

loop_
_geom_torsion_atom_site_label_1
_geom_torsion_atom_site_label_2
_geom_torsion_atom_site_label_3
_geom_torsion_atom_site_label_4
_geom_torsion
_geom_torsion_site_symmetry_1
_geom_torsion_site_symmetry_2
_geom_torsion_site_symmetry_3
_geom_torsion_site_symmetry_4
_geom_torsion_publ_flag
C1 N1 C4 C3 -0.1(6) . . . . no
C4 N1 C1 C2 -1.8(6) . . . . no
C3 N2 C2 C1 0.0(6) . . . . no
C2 N2 C3 C5 177.4(4) . . . . no
C2 N2 C3 C4 -1.9(6) . . . . no
C11 C6 C7 O4 179.7(4) . . . . no
C12 C6 C7 C8 179.8(4) . . . . no
C11 C6 C7 C8 -0.3(6) . . . . no
C11 C6 C12 O2 178.6(4) . . . . no
C11 C6 C12 O3 -1.2(6) . . . . no
C7 C6 C12 O3 178.8(4) . . . . no
C7 C6 C12 O2 -1.5(6) . . . . no
C7 C6 C11 C10 0.9(6) . . . . no
C12 C6 C7 O4 -0.3(6) . . . . no
C12 C6 C11 C10 -179.2(4) . . . . no
C6 C7 C8 C9 -0.2(7) . . . . no
O4 C7 C8 C9 179.9(4) . . . . no
C7 C8 C9 C10 0.0(6) . . . . no
C7 C8 C9 N4 -178.9(4) . . . . no
C8 C9 C10 C11 0.6(6) . . . . no
N4 C9 C10 C11 179.5(4) . . . . no
C9 C10 C11 C6 -1.1(7) . . . . no
N1 C1 C2 N2 1.9(7) . . . . no
C5 C3 C4 N1 -177.3(4) . . . . no
N2 C3 C5 O1 -173.3(4) . . . . no
N2 C3 C4 N1 2.0(7) . . . . no
C4 C3 C5 O1 6.0(6) . . . . no
C4 C3 C5 N3 -175.4(4) . . . . no
N2 C3 C5 N3 5.3(6) . . . . no

loop_
_cod_related_entry_id
_cod_related_entry_database
_cod_related_entry_code
1 ChemSpider 30653781
